data_4313391
loop_
_publ_author_name
'Dat T. Tran'
'Yi-Sheng Kam'
'Peter Y. Zavalij'
'Scott R. J. Oliver'

_publ_section_title
;
 Structural Diversity and Polytypism of Lead Phenylphosphonates: BING-6
 and BING-9
;
_journal_name_full 'Inorganic Chemistry'
_journal_page_first 2165
_journal_page_last 2172
_journal_paper_doi 10.1021/ic0261023
_journal_volume 42
_journal_year 2003
_chemical_formula_moiety 'Pb, (C6 H5 P O3), (C5 H5 N)0.5'
_chemical_formula_sum 'C14.5 H12.5 N0.5 O6 P2 Pb2'
_chemical_formula_weight 766.07
_space_group_IT_number 2
_symmetry_cell_setting triclinic
_symmetry_space_group_name_Hall '-P 1'
_symmetry_space_group_name_H-M 'P -1'
_atom_sites_solution_hydrogens geom
_atom_sites_solution_primary direct
_atom_sites_solution_secondary difmap
_audit_creation_method SHELXL-97
_cell_angle_alpha 80.4560(10)
_cell_angle_beta 78.0230(10)
_cell_angle_gamma 73.2650(10)
_cell_formula_units_Z 2
_cell_length_a 7.0770(4)
_cell_length_b 9.3113(6)
_cell_length_c 14.6785(9)
_cell_measurement_reflns_used 6067
_cell_measurement_temperature 295
_cell_measurement_theta_max 62.592
_cell_measurement_theta_min 4.598
_cell_volume 900.30(10)
_computing_cell_refinement 'SAINT (Bruker, 1999)'
_computing_data_collection 'SMART (Bruker, 1999)'
_computing_data_reduction SAINT
_computing_molecular_graphics 'ORTEP-3 (Farrugia,1997), ATOMS (Dowty,1999)'
_computing_publication_material 'SHELXL-97, ZCIF'
_computing_structure_refinement 'SHELXL-97 (Sheldrick, 1997)'
_computing_structure_solution 'SHELXS-97 (Sheldrick, 1990)'
_diffrn_ambient_temperature 295
_diffrn_measured_fraction_theta_full 0.976
_diffrn_measured_fraction_theta_max 0.976
_diffrn_measurement_device_type 'Bruker SmartApex CCD area detector'
_diffrn_measurement_method 'phi and omega scans'
_diffrn_radiation_monochromator graphite
_diffrn_radiation_source 'fine-focus sealed tube'
_diffrn_radiation_type MoK\a
_diffrn_radiation_wavelength 0.71073
_diffrn_reflns_av_R_equivalents 0.0522
_diffrn_reflns_av_sigmaI/netI 0.0819
_diffrn_reflns_limit_h_max 9
_diffrn_reflns_limit_h_min -9
_diffrn_reflns_limit_k_max 13
_diffrn_reflns_limit_k_min -13
_diffrn_reflns_limit_l_max 20
_diffrn_reflns_limit_l_min -20
_diffrn_reflns_number 11280
_diffrn_reflns_theta_full 30.03
_diffrn_reflns_theta_max 30.03
_diffrn_reflns_theta_min 2.30
_diffrn_standards_decay_% -0.70
_exptl_absorpt_coefficient_mu 18.882
_exptl_absorpt_correction_T_max 0.8598
_exptl_absorpt_correction_T_min 0.2531
_exptl_absorpt_correction_type multi-scan
_exptl_absorpt_process_details 'XPREP (Sheldrick, 1997)'
_exptl_crystal_colour colorless
_exptl_crystal_density_diffrn 2.826
_exptl_crystal_density_method 'not measured'
_exptl_crystal_description plate
_exptl_crystal_F_000 690
_exptl_crystal_size_max 0.5
_exptl_crystal_size_mid 0.14
_exptl_crystal_size_min 0.008
_refine_diff_density_max 1.586
_refine_diff_density_min -1.223
_refine_diff_density_rms 0.202
_refine_ls_extinction_method none
_refine_ls_goodness_of_fit_ref 0.721
_refine_ls_hydrogen_treatment constr
_refine_ls_matrix_type full
_refine_ls_number_parameters 227
_refine_ls_number_reflns 5122
_refine_ls_number_restraints 6
_refine_ls_restrained_S_all 0.721
_refine_ls_R_factor_all 0.0429
_refine_ls_R_factor_gt 0.0284
_refine_ls_shift/su_max 0.002
_refine_ls_shift/su_mean 0.000
_refine_ls_structure_factor_coef Fsqd
_refine_ls_weighting_details w=1/[\s^2^(Fo^2^)]
_refine_ls_weighting_scheme calc
_refine_ls_wR_factor_gt 0.0457
_refine_ls_wR_factor_ref 0.0474
_reflns_number_gt 3602
_reflns_number_total 5122
_reflns_threshold_expression >2sigma(I)
_cod_data_source_file ic0261023si20021226_074026_1.cif
_cod_data_source_block BING-6
_cod_depositor_comments
;
The following automatic conversions were performed:

'_symmetry_cell_setting' value 'Triclinic' changed to 'triclinic'
according to the built-in table from CIF Core dictionary named
'cif_core.dic' version 2.4.1 from 2010-06-29.

Automatic conversion script
Id: cif_fix_values 1646 2011-03-28 12:23:43Z adriana 
;
_cod_original_cell_volume 900.30(9)
_cod_original_formula_sum 'C14.50 H12.50 N0.50 O6 P2 Pb2'
_cod_database_code 4313391

loop_
_symmetry_equiv_pos_as_xyz
'x, y, z'
'-x, -y, -z'

loop_
_atom_site_label
_atom_site_type_symbol
_atom_site_fract_x
_atom_site_fract_y
_atom_site_fract_z
_atom_site_U_iso_or_equiv
_atom_site_adp_type
_atom_site_occupancy
_atom_site_symmetry_multiplicity
_atom_site_calc_flag
_atom_site_refinement_flags
_atom_site_disorder_assembly
_atom_site_disorder_group
Pb1 Pb 1.31084(3) 0.42811(2) 0.094996(15) 0.02163(6) Uani 1 1 d . . .
Pb2 Pb 1.12994(3) 0.17068(2) -0.062682(16) 0.02235(6) Uani 1 1 d . . .
P1 P 0.85495(19) 0.39965(14) 0.10948(10) 0.0180(3) Uani 1 1 d . . .
O1 O 0.6828(5) 0.4481(3) 0.0529(3) 0.0210(8) Uani 1 1 d . . .
O2 O 0.9474(5) 0.5289(3) 0.1093(3) 0.0244(9) Uani 1 1 d . . .
O3 O 1.0168(5) 0.2611(4) 0.0774(3) 0.0251(9) Uani 1 1 d . . .
C1 C 0.7510(7) 0.3481(6) 0.2293(4) 0.0211(12) Uani 1 1 d . . .
C2 C 0.8271(9) 0.2093(6) 0.2777(5) 0.0362(15) Uani 1 1 d . . .
H2 H 0.9336 0.1386 0.2480 0.043 Uiso 1 1 calc R . .
C3 C 0.7437(10) 0.1750(7) 0.3716(5) 0.0481(19) Uani 1 1 d . . .
H3 H 0.7929 0.0810 0.4038 0.058 Uiso 1 1 calc R . .
C4 C 0.5918(10) 0.2793(8) 0.4149(5) 0.052(2) Uani 1 1 d . . .
H4 H 0.5381 0.2570 0.4773 0.063 Uiso 1 1 calc R . .
C5 C 0.5151(10) 0.4180(8) 0.3680(5) 0.054(2) Uani 1 1 d . . .
H5 H 0.4094 0.4884 0.3984 0.065 Uiso 1 1 calc R . .
C6 C 0.5956(9) 0.4522(7) 0.2758(4) 0.0369(16) Uani 1 1 d . . .
H6 H 0.5447 0.5465 0.2444 0.044 Uiso 1 1 calc R . .
P2 P 0.66045(19) 0.18354(14) -0.08651(11) 0.0181(3) Uani 1 1 d . . .
O4 O 0.7389(5) 0.3232(3) -0.1225(3) 0.0255(9) Uani 1 1 d . . .
O5 O 0.8118(5) 0.0690(3) -0.0312(3) 0.0280(9) Uani 1 1 d . . .
O6 O 0.4481(5) 0.2141(4) -0.0311(3) 0.0249(9) Uani 1 1 d . . .
C7 C 0.6670(7) 0.1046(5) -0.1917(4) 0.0217(12) Uani 1 1 d . . .
C8 C 0.7493(8) 0.1654(6) -0.2782(4) 0.0323(14) Uani 1 1 d . . .
H8 H 0.8015 0.2475 -0.2818 0.039 Uiso 1 1 calc R . .
C9 C 0.7551(10) 0.1057(7) -0.3598(5) 0.0442(17) Uani 1 1 d . . .
H9 H 0.8094 0.1490 -0.4173 0.053 Uiso 1 1 calc R . .
C10 C 0.6818(11) -0.0160(7) -0.3563(5) 0.0502(19) Uani 1 1 d . . .
H10 H 0.6874 -0.0560 -0.4110 0.060 Uiso 1 1 calc R . .
C11 C 0.5993(10) -0.0792(6) -0.2708(5) 0.0428(18) Uani 1 1 d . . .
H11 H 0.5480 -0.1615 -0.2681 0.051 Uiso 1 1 calc R . .
C12 C 0.5928(8) -0.0193(6) -0.1884(5) 0.0319(14) Uani 1 1 d . . .
H12 H 0.5384 -0.0629 -0.1310 0.038 Uiso 1 1 calc R . .
N1P N 0.019(3) 0.404(4) 0.451(2) 0.206(12) Uani 0.50 1 d P . .
C1P C 0.019(3) 0.404(4) 0.451(2) 0.206(12) Uani 0.50 1 d PD . .
H1P H 0.0231 0.3450 0.4046 0.247 Uiso 0.50 1 calc PR . .
C2P C 0.091(3) 0.321(2) 0.528(4) 0.33(2) Uani 1 1 d D . .
H2P H 0.1426 0.2178 0.5441 0.391 Uiso 1 1 calc R . .
C3P C -0.058(3) 0.555(5) 0.4270(18) 0.236(12) Uani 1 1 d D . .
H3P H -0.0954 0.5776 0.3681 0.283 Uiso 1 1 calc R . .

loop_
_atom_site_aniso_label
_atom_site_aniso_U_11
_atom_site_aniso_U_22
_atom_site_aniso_U_33
_atom_site_aniso_U_23
_atom_site_aniso_U_13
_atom_site_aniso_U_12
Pb1 0.01726(11) 0.01934(10) 0.02848(14) 0.00240(9) -0.00649(9) -0.00611(8)
Pb2 0.01911(11) 0.02077(11) 0.02763(14) -0.00337(9) -0.00546(9) -0.00456(8)
P1 0.0135(7) 0.0187(6) 0.0224(8) -0.0005(6) -0.0042(6) -0.0056(5)
O1 0.0137(18) 0.0217(18) 0.027(2) 0.0006(16) -0.0011(16) -0.0069(15)
O2 0.0177(19) 0.0195(18) 0.039(3) -0.0041(17) -0.0097(17) -0.0063(15)
O3 0.020(2) 0.0270(19) 0.028(2) -0.0062(17) -0.0059(17) -0.0019(16)
C1 0.014(3) 0.029(3) 0.020(3) -0.001(2) -0.005(2) -0.005(2)
C2 0.031(3) 0.038(3) 0.036(4) 0.005(3) -0.012(3) -0.005(3)
C3 0.046(4) 0.053(4) 0.037(5) 0.020(3) -0.012(4) -0.011(3)
C4 0.043(4) 0.085(5) 0.026(4) 0.011(4) -0.002(3) -0.023(4)
C5 0.045(4) 0.071(5) 0.038(5) -0.015(4) 0.003(4) -0.004(4)
C6 0.032(3) 0.045(4) 0.025(4) -0.001(3) 0.005(3) -0.004(3)
P2 0.0144(7) 0.0155(6) 0.0257(9) -0.0019(6) -0.0062(6) -0.0042(5)
O4 0.028(2) 0.0187(18) 0.033(3) -0.0056(17) -0.0060(18) -0.0097(16)
O5 0.024(2) 0.0183(18) 0.043(3) 0.0028(17) -0.0165(19) -0.0025(15)
O6 0.0131(18) 0.0282(19) 0.035(3) -0.0068(17) -0.0056(17) -0.0044(15)
C7 0.015(3) 0.022(3) 0.029(4) -0.004(2) -0.005(2) -0.003(2)
C8 0.036(4) 0.033(3) 0.028(4) -0.001(3) -0.001(3) -0.015(3)
C9 0.059(5) 0.043(4) 0.033(4) -0.001(3) -0.009(4) -0.017(3)
C10 0.082(6) 0.042(4) 0.033(5) -0.008(3) -0.025(4) -0.014(4)
C11 0.050(4) 0.032(3) 0.055(5) -0.011(3) -0.020(4) -0.012(3)
C12 0.038(4) 0.026(3) 0.035(4) -0.001(3) -0.014(3) -0.008(3)
N1P 0.123(16) 0.202(19) 0.33(3) -0.17(2) 0.104(15) -0.124(17)
C1P 0.123(16) 0.202(19) 0.33(3) -0.17(2) 0.104(15) -0.124(17)
C2P 0.111(15) 0.20(2) 0.62(7) -0.08(4) 0.14(3) -0.100(15)
C3P 0.077(13) 0.23(2) 0.41(4) -0.06(2) 0.046(14) -0.096(18)

loop_
_atom_type_symbol
_atom_type_description
_atom_type_scat_dispersion_real
_atom_type_scat_dispersion_imag
_atom_type_scat_source
Pb Pb -3.3944 10.1111 'International Tables Vol C Tables 4.2.6.8 and 6.1.1.4'
P P 0.1023 0.0942 'International Tables Vol C Tables 4.2.6.8 and 6.1.1.4'
O O 0.0106 0.0060 'International Tables Vol C Tables 4.2.6.8 and 6.1.1.4'
C C 0.0033 0.0016 'International Tables Vol C Tables 4.2.6.8 and 6.1.1.4'
H H 0.0000 0.0000 'International Tables Vol C Tables 4.2.6.8 and 6.1.1.4'
N N 0.0061 0.0033 'International Tables Vol C Tables 4.2.6.8 and 6.1.1.4'

loop_
_geom_angle_atom_site_label_1
_geom_angle_atom_site_label_2
_geom_angle_atom_site_label_3
_geom_angle
_geom_angle_site_symmetry_1
_geom_angle_site_symmetry_3
_geom_angle_publ_flag
O1 Pb1 O4 78.10(12) 2_765 2_765 ?
O1 Pb1 O2 84.55(12) 2_765 . ?
O4 Pb1 O2 77.17(11) 2_765 . ?
O1 Pb1 O1 78.73(12) 2_765 1_655 ?
O4 Pb1 O1 80.31(11) 2_765 1_655 ?
O2 Pb1 O1 154.26(10) . 1_655 ?
O3 Pb2 O5 83.46(13) . 2_755 ?
O3 Pb2 O6 79.66(12) . 1_655 ?
O5 Pb2 O6 91.23(11) 2_755 1_655 ?
O3 Pb2 O5 86.75(13) . . ?
O5 Pb2 O5 69.76(13) 2_755 . ?
O6 Pb2 O5 157.86(12) 1_655 . ?
O3 Pb2 O2 77.16(12) . 2_765 ?
O5 Pb2 O2 159.98(12) 2_755 2_765 ?
O6 Pb2 O2 80.51(10) 1_655 2_765 ?
O5 Pb2 O2 113.55(10) . 2_765 ?
O3 P1 O2 110.3(2) . . ?
O3 P1 O1 113.2(2) . . ?
O2 P1 O1 111.75(19) . . ?
O3 P1 C1 106.6(2) . . ?
O2 P1 C1 107.3(2) . . ?
O1 P1 C1 107.4(2) . . ?
P1 O1 Pb1 126.62(19) . 2_765 ?
P1 O1 Pb1 132.1(2) . 1_455 ?
Pb1 O1 Pb1 101.27(12) 2_765 1_455 ?
P1 O2 Pb1 108.69(16) . . ?
P1 O2 Pb2 139.42(19) . 2_765 ?
Pb1 O2 Pb2 107.70(12) . 2_765 ?
P1 O3 Pb2 132.8(2) . . ?
C6 C1 C2 118.7(5) . . ?
C6 C1 P1 119.2(4) . . ?
C2 C1 P1 122.1(4) . . ?
C1 C2 C3 120.2(6) . . ?
C1 C2 H2 119.9 . . ?
C3 C2 H2 119.9 . . ?
C4 C3 C2 119.6(6) . . ?
C4 C3 H3 120.2 . . ?
C2 C3 H3 120.2 . . ?
C3 C4 C5 121.0(7) . . ?
C3 C4 H4 119.5 . . ?
C5 C4 H4 119.5 . . ?
C4 C5 C6 119.7(6) . . ?
C4 C5 H5 120.1 . . ?
C6 C5 H5 120.1 . . ?
C5 C6 C1 120.8(6) . . ?
C5 C6 H6 119.6 . . ?
C1 C6 H6 119.6 . . ?
O6 P2 O4 115.43(19) . . ?
O6 P2 O5 112.1(2) . . ?
O4 P2 O5 108.5(2) . . ?
O6 P2 C7 109.0(2) . . ?
O4 P2 C7 104.0(2) . . ?
O5 P2 C7 107.3(2) . . ?
P2 O4 Pb1 142.0(2) . 2_765 ?
P2 O5 Pb2 143.5(2) . 2_755 ?
P2 O5 Pb2 106.11(17) . . ?
Pb2 O5 Pb2 110.24(13) 2_755 . ?
P2 O6 Pb2 131.5(2) . 1_455 ?
C8 C7 C12 118.2(5) . . ?
C8 C7 P2 120.5(4) . . ?
C12 C7 P2 121.4(5) . . ?
C7 C8 C9 121.0(6) . . ?
C7 C8 H8 119.5 . . ?
C9 C8 H8 119.5 . . ?
C10 C9 C8 120.6(7) . . ?
C10 C9 H9 119.7 . . ?
C8 C9 H9 119.7 . . ?
C9 C10 C11 119.6(6) . . ?
C9 C10 H10 120.2 . . ?
C11 C10 H10 120.2 . . ?
C10 C11 C12 120.0(6) . . ?
C10 C11 H11 120.0 . . ?
C12 C11 H11 120.0 . . ?
C7 C12 C11 120.6(6) . . ?
C7 C12 H12 119.7 . . ?
C11 C12 H12 119.7 . . ?
C3P C2P H2P 133.4 2_566 . ?
C2P C3P C1P 43.4(10) 2_566 2_566 ?
C2P C3P H3P 113.4 2_566 . ?
C1P C3P H3P 156.8 2_566 . ?

loop_
_geom_bond_atom_site_label_1
_geom_bond_atom_site_label_2
_geom_bond_distance
_geom_bond_site_symmetry_2
_geom_bond_publ_flag
Pb1 O1 2.282(4) 2_765 ?
Pb1 O4 2.330(3) 2_765 ?
Pb1 O2 2.448(3) . ?
Pb1 O1 2.629(3) 1_655 ?
Pb2 O3 2.254(4) . ?
Pb2 O5 2.395(3) 2_755 ?
Pb2 O6 2.543(3) 1_655 ?
Pb2 O5 2.613(3) . ?
Pb2 O2 2.689(3) 2_765 ?
P1 O3 1.525(3) . ?
P1 O2 1.526(3) . ?
P1 O1 1.535(4) . ?
P1 C1 1.803(6) . ?
O1 Pb1 2.282(4) 2_765 ?
O1 Pb1 2.629(3) 1_455 ?
O2 Pb2 2.689(3) 2_765 ?
C1 C6 1.381(7) . ?
C1 C2 1.386(7) . ?
C2 C3 1.405(9) . ?
C2 H2 0.9300 . ?
C3 C4 1.350(9) . ?
C3 H3 0.9300 . ?
C4 C5 1.376(9) . ?
C4 H4 0.9300 . ?
C5 C6 1.378(9) . ?
C5 H5 0.9300 . ?
C6 H6 0.9300 . ?
P2 O6 1.525(4) . ?
P2 O4 1.532(3) . ?
P2 O5 1.536(3) . ?
P2 C7 1.804(6) . ?
O4 Pb1 2.330(3) 2_765 ?
O5 Pb2 2.395(3) 2_755 ?
O6 Pb2 2.543(3) 1_455 ?
C7 C8 1.385(7) . ?
C7 C12 1.389(7) . ?
C8 C9 1.389(8) . ?
C8 H8 0.9300 . ?
C9 C10 1.365(8) . ?
C9 H9 0.9300 . ?
C10 C11 1.382(9) . ?
C10 H10 0.9300 . ?
C11 C12 1.401(8) . ?
C11 H11 0.9300 . ?
C12 H12 0.9300 . ?
C2P C3P 1.366(14) 2_566 ?
C2P H2P 0.9300 . ?
C3P C2P 1.366(14) 2_566 ?
C3P C1P 1.98(3) 2_566 ?
C3P H3P 0.9300 . ?
